data_7161023
loop_
_publ_author_name
'Zhang, Yajuan'
'Chai, Fuxiang'
'Hu, Qiong'
'Chang, Meng'
'Qiang, Ruihua'
'Hu, Yimin'

_publ_section_title
;
 Three-component tandem benzyl-C(sp<sup>3</sup>)-H functionalization
 <i>via</i> thermally generated arynes with phenazine.
;
_journal_issue 6
_journal_name_full 'Organic &amp; biomolecular chemistry'
_journal_page_first 1231
_journal_page_last 1236
_journal_paper_doi 10.1039/d5ob01818h
_journal_volume 24
_journal_year 2026
_chemical_formula_moiety 'C46 H36 N2 O4'
_chemical_formula_sum 'C46 H36 N2 O4'
_chemical_formula_weight 680.77
_space_group_crystal_system triclinic
_space_group_IT_number 2
_space_group_name_Hall '-P 1'
_space_group_name_H-M_alt 'P -1'
_atom_sites_solution_hydrogens geom
_audit_creation_date 2025-06-30
_audit_creation_method
;
Olex2 1.5
(compiled 2023.08.24 svn.re1ec1418 for OlexSys, GUI svn.r6817)
;
_audit_update_record
;
2025-10-07 deposited with the CCDC.	2025-12-17 downloaded from the CCDC.
;
_cell_angle_alpha 71.901(2)
_cell_angle_beta 73.620(2)
_cell_angle_gamma 87.248(2)
_cell_formula_units_Z 2
_cell_length_a 11.4985(4)
_cell_length_b 12.1145(4)
_cell_length_c 13.9074(5)
_cell_measurement_reflns_used 9985
_cell_measurement_temperature 273(2)
_cell_measurement_theta_max 68.47
_cell_measurement_theta_min 3.48
_cell_volume 1765.02(11)
_computing_cell_refinement 'SAINT v8.37A (Bruker, 2015)'
_computing_data_reduction 'SAINT v8.37A (Bruker, 2015)'
_computing_molecular_graphics 'Olex2 1.5 (Dolomanov et al., 2009)'
_computing_publication_material 'Olex2 1.5 (Dolomanov et al., 2009)'
_computing_structure_refinement 'ShelXL (Sheldrick, 2015)'
_computing_structure_solution 'SHELXT 2014/5 (Sheldrick, 2014)'
_diffrn_ambient_temperature 273.15
_diffrn_detector 'Bruker APEX2 area detector'
_diffrn_detector_area_resol_mean 7.9
_diffrn_detector_type 'CCD area detector'
_diffrn_measured_fraction_theta_full 0.999
_diffrn_measured_fraction_theta_max 0.997
_diffrn_measurement_device 'three-circle diffractometer'
_diffrn_measurement_device_type 'Bruker SMART APEX2 area detector'
_diffrn_measurement_method '\w and \f scans'
_diffrn_radiation_monochromator 'mirror optics'
_diffrn_radiation_probe x-ray
_diffrn_radiation_type CuK\a
_diffrn_radiation_wavelength 1.54178
_diffrn_reflns_av_R_equivalents 0.0592
_diffrn_reflns_av_unetI/netI 0.0531
_diffrn_reflns_Laue_measured_fraction_full 0.999
_diffrn_reflns_Laue_measured_fraction_max 0.997
_diffrn_reflns_limit_h_max 13
_diffrn_reflns_limit_h_min -13
_diffrn_reflns_limit_k_max 14
_diffrn_reflns_limit_k_min -12
_diffrn_reflns_limit_l_max 16
_diffrn_reflns_limit_l_min -16
_diffrn_reflns_number 32646
_diffrn_reflns_point_group_measured_fraction_full 0.999
_diffrn_reflns_point_group_measured_fraction_max 0.997
_diffrn_reflns_theta_full 67.679
_diffrn_reflns_theta_max 68.462
_diffrn_reflns_theta_min 3.484
_diffrn_source 'microfocus sealed X-ray tube'
_diffrn_source_type 'Incoatec I\ms'
_diffrn_standards_number 0
_exptl_absorpt_coefficient_mu 0.648
_exptl_absorpt_correction_T_max 0.7531
_exptl_absorpt_correction_T_min 0.4879
_exptl_absorpt_correction_type none
_exptl_absorpt_process_details
;
SADABS-2016/2 (Bruker,2016/2) was used for absorption correction.
wR2(int) was 0.1284 before and 0.0878 after correction.
The Ratio of minimum to maximum transmission is 0.6479.
The \l/2 correction factor is Not present.
;
_exptl_crystal_colour 'clear light green'
_exptl_crystal_colour_lustre clear
_exptl_crystal_colour_modifier light
_exptl_crystal_colour_primary green
_exptl_crystal_density_diffrn 1.281
_exptl_crystal_description block
_exptl_crystal_F_000 716
_exptl_crystal_size_max 0.14
_exptl_crystal_size_mid 0.13
_exptl_crystal_size_min 0.12
_refine_diff_density_max 0.749
_refine_diff_density_min -0.465
_refine_diff_density_rms 0.045
_refine_ls_extinction_method none
_refine_ls_goodness_of_fit_ref 1.100
_refine_ls_hydrogen_treatment constr
_refine_ls_matrix_type full
_refine_ls_number_parameters 471
_refine_ls_number_reflns 6490
_refine_ls_number_restraints 66
_refine_ls_restrained_S_all 1.248
_refine_ls_R_factor_all 0.0704
_refine_ls_R_factor_gt 0.0606
_refine_ls_shift/su_max 0.000
_refine_ls_shift/su_mean 0.000
_refine_ls_structure_factor_coef Fsqd
_refine_ls_weighting_details 'w=1/[\s^2^(Fo^2^)+(0.0975P)^2^+0.4494P] where P=(Fo^2^+2Fc^2^)/3'
_refine_ls_weighting_scheme calc
_refine_ls_wR_factor_gt 0.1753
_refine_ls_wR_factor_ref 0.1861
_reflns_Friedel_coverage 0.000
_reflns_number_gt 5231
_reflns_number_total 6490
_reflns_threshold_expression 'I > 2\s(I)'
_cod_data_source_file d5ob01818h2.cif
_cod_data_source_block cu_20250328a_0m_a
_cod_database_code 7161023
_shelx_shelxl_version_number 2018/3
_shelx_space_group_comment
;
The symmetry employed for this shelxl refinement is uniquely defined
by the following loop, which should always be used as a source of
symmetry information in preference to the above space-group names.
They are only intended as comments.
;
_shelx_estimated_absorpt_t_max 0.926
_shelx_estimated_absorpt_t_min 0.915
_olex2_refinement_description
;
1. Uiso/Uaniso restraints and constraints
C6 \\sim C5 \\sim C1 \\sim C4 \\sim C3 \\sim C2: within 2A with sigma of 0.01
and sigma for terminal atoms of 0.02 within 2A
O3 \\sim C26: within 2A with sigma of 0.01 and sigma for terminal atoms of 0.02
within 2A
O3 \\sim C26 \\sim O4 \\sim C27: within 2A with sigma of 0.001 and sigma for
terminal atoms of 0.002 within 2A
Uanis(O3) \\sim Ueq, Uanis(C26) \\sim Ueq: with sigma of 0.01 and sigma for
terminal atoms of 0.02
2.a Secondary CH2 refined with riding coordinates:
 C13(H13A,H13B), C40(H40A,H40B), C11(H11A,H11B)
2.b Aromatic/amide H refined with riding coordinates:
 C16(H16), C29(H29), C32(H32), C30(H30), C31(H31), C19(H19), C38(H38),
 C35(H35), C37(H37), C20(H20), C23(H23), C36(H36), C42(H42), C21(H21), C46(H46),
  C44(H44), C22(H22), C5(H5), C43(H43), C45(H45), C1(H1), C4(H4), C3(H3), C2(H2)
2.c Idealised Me refined as rotating group:
 C25(H25A,H25B,H25C), C27(H27A,H27B,H27C)
;
_olex2_submission_special_instructions 'No special instructions were received'

loop_
_space_group_symop_operation_xyz
'x, y, z'
'-x, -y, -z'

loop_
_atom_site_label
_atom_site_type_symbol
_atom_site_fract_x
_atom_site_fract_y
_atom_site_fract_z
_atom_site_U_iso_or_equiv
_atom_site_adp_type
_atom_site_occupancy
_atom_site_site_symmetry_order
_atom_site_calc_flag
_atom_site_refinement_flags_posn
_atom_site_refinement_flags_adp
_atom_site_refinement_flags_occupancy
_atom_site_disorder_assembly
_atom_site_disorder_group
O2 O 0.72481(15) 0.46200(15) 0.46418(12) 0.0649(4) Uani 1 1 d . . . . .
N1 N 0.64185(15) 0.19539(14) 0.29687(13) 0.0467(4) Uani 1 1 d . . . . .
O1 O 0.61775(17) 0.61769(16) 0.42211(14) 0.0748(5) Uani 1 1 d . . . . .
O4 O 0.94860(15) 0.56084(16) 0.28736(15) 0.0734(4) Uani 1 1 d . U . . .
N2 N 0.74153(15) -0.01478(14) 0.36001(15) 0.0527(4) Uani 1 1 d . . . . .
C14 C 0.64207(17) 0.40824(16) 0.25182(15) 0.0427(4) Uani 1 1 d . . . . .
C9 C 0.47939(17) 0.51494(17) 0.18787(14) 0.0436(4) Uani 1 1 d . . . . .
C17 C 0.42474(17) 0.40870(17) 0.19745(15) 0.0445(4) Uani 1 1 d . . . . .
C10 C 0.58726(17) 0.51235(16) 0.21664(14) 0.0421(4) Uani 1 1 d . . . . .
C12 C 0.74671(17) 0.55357(16) 0.28135(15) 0.0433(4) Uani 1 1 d . . . . .
C33 C 0.67928(16) 0.03528(16) 0.43764(17) 0.0459(4) Uani 1 1 d . . . . .
C13 C 0.75964(17) 0.42967(17) 0.27077(16) 0.0455(4) Uani 1 1 d . . . . .
H13A H 0.828134 0.426996 0.211962 0.055 Uiso 1 1 calc R . . . .
H13B H 0.769181 0.373370 0.334801 0.055 Uiso 1 1 calc R . . . .
C24 C 0.68801(16) 0.54907(16) 0.39648(16) 0.0442(4) Uani 1 1 d . . . . .
C18 C 0.31106(17) 0.39991(18) 0.16870(16) 0.0479(5) Uani 1 1 d . . . . .
C28 C 0.62933(16) 0.14465(15) 0.40545(16) 0.0423(4) Uani 1 1 d . . . . .
C16 C 0.48042(18) 0.30532(17) 0.23509(16) 0.0473(4) Uani 1 1 d . . . . .
H16 H 0.444033 0.235100 0.242470 0.057 Uiso 1 1 calc R . . . .
O3 O 0.88811(18) 0.71787(18) 0.1882(2) 0.0973(6) Uani 1 1 d . U . . .
C39 C 0.74075(18) 0.16485(17) 0.22324(17) 0.0479(5) Uani 1 1 d . . . . .
C8 C 0.42865(18) 0.62600(18) 0.15237(16) 0.0483(5) Uani 1 1 d . . . . .
C15 C 0.58807(18) 0.30404(16) 0.26177(16) 0.0452(4) Uani 1 1 d . . . . .
C26 C 0.8687(2) 0.6198(2) 0.24468(19) 0.0594(5) Uani 1 1 d . U . . .
C29 C 0.56645(18) 0.19540(17) 0.47999(17) 0.0488(5) Uani 1 1 d . . . . .
H29 H 0.535033 0.268216 0.458384 0.059 Uiso 1 1 calc R . . . .
C32 C 0.66179(19) -0.01931(18) 0.54454(18) 0.0549(5) Uani 1 1 d . . . . .
H32 H 0.694275 -0.091419 0.566936 0.066 Uiso 1 1 calc R . . . .
C34 C 0.79184(18) 0.05745(18) 0.25670(18) 0.0515(5) Uani 1 1 d . . . . .
C40 C 0.7707(2) -0.13639(17) 0.3902(2) 0.0580(6) Uani 1 1 d . . . . .
H40A H 0.778071 -0.164667 0.330788 0.070 Uiso 1 1 calc R . . . .
H40B H 0.702943 -0.179520 0.447154 0.070 Uiso 1 1 calc R . . . .
C7 C 0.39557(19) 0.72270(19) 0.12416(18) 0.0542(5) Uani 1 1 d . . . . .
C41 C 0.88502(19) -0.16397(18) 0.42516(19) 0.0540(5) Uani 1 1 d . . . . .
C11 C 0.66143(19) 0.61278(17) 0.21343(17) 0.0491(5) Uani 1 1 d . . . . .
H11A H 0.610351 0.666747 0.243439 0.059 Uiso 1 1 calc R . . . .
H11B H 0.707406 0.654030 0.141785 0.059 Uiso 1 1 calc R . . . .
C30 C 0.54945(19) 0.13915(19) 0.58690(17) 0.0547(5) Uani 1 1 d . . . . .
H30 H 0.506482 0.173870 0.636495 0.066 Uiso 1 1 calc R . . . .
C6 C 0.3565(2) 0.83925(19) 0.0889(2) 0.0598(6) Uani 1 1 d . U . . .
C31 C 0.5966(2) 0.0319(2) 0.61879(19) 0.0584(5) Uani 1 1 d . . . . .
H31 H 0.584787 -0.006513 0.690233 0.070 Uiso 1 1 calc R . . . .
C19 C 0.2953(2) 0.4655(2) 0.07266(17) 0.0570(5) Uani 1 1 d . . . . .
H19 H 0.354866 0.520846 0.025655 0.068 Uiso 1 1 calc R . . . .
C38 C 0.7844(2) 0.2359(2) 0.12060(18) 0.0594(5) Uani 1 1 d . . . . .
H38 H 0.749165 0.306543 0.098400 0.071 Uiso 1 1 calc R . . . .
C35 C 0.8889(2) 0.0262(2) 0.1845(2) 0.0671(6) Uani 1 1 d . . . . .
H35 H 0.924464 -0.044532 0.205395 0.081 Uiso 1 1 calc R . . . .
C37 C 0.8808(2) 0.2027(2) 0.0498(2) 0.0714(7) Uani 1 1 d . . . . .
H37 H 0.909545 0.250930 -0.019343 0.086 Uiso 1 1 calc R . . . .
C20 C 0.1918(2) 0.4494(3) 0.0460(2) 0.0701(7) Uani 1 1 d . . . . .
H20 H 0.182694 0.493904 -0.018996 0.084 Uiso 1 1 calc R . . . .
C23 C 0.2184(2) 0.3187(2) 0.2382(2) 0.0678(6) Uani 1 1 d . . . . .
H23 H 0.226494 0.274420 0.303682 0.081 Uiso 1 1 calc R . . . .
C36 C 0.9324(2) 0.0994(3) 0.0823(2) 0.0758(7) Uani 1 1 d . . . . .
H36 H 0.997579 0.077784 0.035535 0.091 Uiso 1 1 calc R . . . .
C42 C 0.9078(2) -0.2772(2) 0.4734(2) 0.0705(7) Uani 1 1 d . . . . .
H42 H 0.851214 -0.336286 0.486593 0.085 Uiso 1 1 calc R . . . .
C25 C 0.6738(2) 0.4476(3) 0.57481(18) 0.0735(7) Uani 1 1 d . . . . .
H25A H 0.690728 0.516896 0.589030 0.110 Uiso 1 1 calc GR . . . .
H25B H 0.709169 0.382848 0.615280 0.110 Uiso 1 1 calc GR . . . .
H25C H 0.587646 0.433540 0.593825 0.110 Uiso 1 1 calc GR . . . .
C21 C 0.1020(2) 0.3686(3) 0.1140(3) 0.0765(7) Uani 1 1 d . . . . .
H21 H 0.033048 0.357866 0.095026 0.092 Uiso 1 1 calc R . . . .
C46 C 0.9714(2) -0.0793(2) 0.4074(3) 0.0785(8) Uani 1 1 d . . . . .
H46 H 0.958360 -0.002038 0.374859 0.094 Uiso 1 1 calc R . . . .
C44 C 1.0985(3) -0.2190(3) 0.4842(3) 0.0855(9) Uani 1 1 d . . . . .
H44 H 1.169786 -0.237308 0.503669 0.103 Uiso 1 1 calc R . . . .
C22 C 0.1155(2) 0.3038(3) 0.2105(3) 0.0810(8) Uani 1 1 d . . . . .
H22 H 0.054756 0.249618 0.257438 0.097 Uiso 1 1 calc R . . . .
C5 C 0.3878(3) 0.9017(2) -0.0181(3) 0.0799(8) Uani 1 1 d . U . . .
H5 H 0.434446 0.868328 -0.067316 0.096 Uiso 1 1 calc R . . . .
C43 C 1.0145(3) -0.3043(3) 0.5027(2) 0.0879(9) Uani 1 1 d . . . . .
H43 H 1.028613 -0.381277 0.535091 0.106 Uiso 1 1 calc R . . . .
C45 C 1.0765(3) -0.1067(3) 0.4368(3) 0.0922(9) Uani 1 1 d . . . . .
H45 H 1.133159 -0.047919 0.424146 0.111 Uiso 1 1 calc R . . . .
C1 C 0.2866(3) 0.8902(2) 0.1603(3) 0.0897(9) Uani 1 1 d . U . . .
H1 H 0.264500 0.849034 0.231841 0.108 Uiso 1 1 calc R . . . .
C27 C 1.0692(2) 0.6129(3) 0.2573(2) 0.0800(7) Uani 1 1 d . U . . .
H27A H 1.111989 0.611031 0.187752 0.120 Uiso 1 1 calc GR . . . .
H27B H 1.112139 0.570240 0.306298 0.120 Uiso 1 1 calc GR . . . .
H27C H 1.063705 0.692062 0.257797 0.120 Uiso 1 1 calc GR . . . .
C4 C 0.3494(4) 1.0136(3) -0.0508(4) 0.1071(12) Uani 1 1 d . U . . .
H4 H 0.370828 1.055745 -0.122154 0.129 Uiso 1 1 calc R . . . .
C3 C 0.2792(3) 1.0630(3) 0.0222(4) 0.1198(15) Uani 1 1 d . U . . .
H3 H 0.252665 1.137889 -0.000244 0.144 Uiso 1 1 calc R . . . .
C2 C 0.2489(3) 1.0027(3) 0.1261(4) 0.1200(14) Uani 1 1 d . U . . .
H2 H 0.202648 1.036741 0.174996 0.144 Uiso 1 1 calc R . . . .

loop_
_atom_site_aniso_label
_atom_site_aniso_U_11
_atom_site_aniso_U_22
_atom_site_aniso_U_33
_atom_site_aniso_U_23
_atom_site_aniso_U_13
_atom_site_aniso_U_12
O2 0.0645(9) 0.0763(11) 0.0483(8) -0.0155(7) -0.0148(7) 0.0233(8)
N1 0.0448(9) 0.0377(8) 0.0583(10) -0.0150(7) -0.0171(7) 0.0123(7)
O1 0.0824(12) 0.0688(11) 0.0733(11) -0.0315(9) -0.0158(9) 0.0294(9)
O4 0.0493(7) 0.0777(9) 0.0834(9) -0.0042(7) -0.0248(6) -0.0076(6)
N2 0.0473(9) 0.0358(9) 0.0781(12) -0.0206(8) -0.0207(8) 0.0123(7)
C14 0.0435(10) 0.0398(10) 0.0461(10) -0.0138(8) -0.0152(8) 0.0084(8)
C9 0.0420(10) 0.0452(10) 0.0428(9) -0.0106(8) -0.0151(7) 0.0086(8)
C17 0.0404(9) 0.0471(11) 0.0452(10) -0.0129(8) -0.0131(8) 0.0071(8)
C10 0.0445(10) 0.0387(10) 0.0441(9) -0.0128(8) -0.0150(8) 0.0079(7)
C12 0.0413(9) 0.0394(10) 0.0514(10) -0.0145(8) -0.0168(8) 0.0068(7)
C33 0.0349(9) 0.0358(10) 0.0680(12) -0.0134(9) -0.0192(8) 0.0022(7)
C13 0.0440(10) 0.0445(10) 0.0523(10) -0.0178(8) -0.0182(8) 0.0103(8)
C24 0.0358(9) 0.0425(10) 0.0574(11) -0.0193(8) -0.0135(8) 0.0016(7)
C18 0.0408(10) 0.0495(11) 0.0540(11) -0.0160(9) -0.0153(8) 0.0068(8)
C28 0.0334(9) 0.0345(9) 0.0590(11) -0.0118(8) -0.0163(8) 0.0025(7)
C16 0.0455(10) 0.0402(10) 0.0575(11) -0.0147(8) -0.0174(9) 0.0035(8)
O3 0.0631(10) 0.0723(11) 0.1235(14) 0.0130(10) -0.0216(10) -0.0088(8)
C39 0.0462(10) 0.0448(11) 0.0611(12) -0.0248(9) -0.0193(9) 0.0073(8)
C8 0.0471(10) 0.0467(11) 0.0540(11) -0.0130(9) -0.0228(9) 0.0090(8)
C15 0.0463(10) 0.0373(10) 0.0529(10) -0.0140(8) -0.0171(8) 0.0114(8)
C26 0.0471(8) 0.0566(9) 0.0702(9) -0.0102(8) -0.0196(7) -0.0028(7)
C29 0.0415(10) 0.0394(10) 0.0630(12) -0.0142(9) -0.0134(9) 0.0070(8)
C32 0.0467(11) 0.0416(11) 0.0707(14) -0.0045(9) -0.0222(10) 0.0035(8)
C34 0.0465(11) 0.0457(11) 0.0720(13) -0.0282(10) -0.0219(10) 0.0100(8)
C40 0.0500(11) 0.0343(10) 0.0968(17) -0.0230(10) -0.0298(11) 0.0101(8)
C7 0.0506(11) 0.0463(12) 0.0684(13) -0.0131(10) -0.0272(10) 0.0082(9)
C41 0.0477(11) 0.0437(11) 0.0752(14) -0.0230(10) -0.0214(10) 0.0138(9)
C11 0.0525(11) 0.0388(10) 0.0588(11) -0.0123(8) -0.0242(9) 0.0085(8)
C30 0.0488(11) 0.0530(12) 0.0584(12) -0.0157(10) -0.0107(9) 0.0020(9)
C6 0.0520(12) 0.0439(11) 0.0842(15) -0.0088(10) -0.0335(11) 0.0087(9)
C31 0.0538(12) 0.0529(12) 0.0599(12) -0.0036(10) -0.0171(10) -0.0040(9)
C19 0.0525(12) 0.0673(14) 0.0515(11) -0.0154(10) -0.0187(9) 0.0041(10)
C38 0.0657(14) 0.0553(13) 0.0599(13) -0.0226(10) -0.0173(10) 0.0081(10)
C35 0.0595(13) 0.0643(15) 0.0889(18) -0.0413(13) -0.0217(12) 0.0199(11)
C37 0.0737(16) 0.0800(18) 0.0622(14) -0.0314(13) -0.0115(12) 0.0048(13)
C20 0.0657(15) 0.0880(18) 0.0674(14) -0.0258(13) -0.0345(12) 0.0085(13)
C23 0.0524(13) 0.0686(15) 0.0703(15) -0.0040(12) -0.0173(11) -0.0016(11)
C36 0.0651(15) 0.0902(19) 0.0813(18) -0.0499(16) -0.0108(13) 0.0146(14)
C42 0.0703(15) 0.0536(14) 0.0842(17) -0.0139(12) -0.0270(13) 0.0143(11)
C25 0.0647(15) 0.100(2) 0.0482(12) -0.0191(12) -0.0081(11) 0.0024(13)
C21 0.0559(14) 0.0883(19) 0.102(2) -0.0391(16) -0.0386(14) 0.0064(13)
C46 0.0624(15) 0.0581(14) 0.127(2) -0.0283(15) -0.0464(15) 0.0090(11)
C44 0.0623(16) 0.116(3) 0.092(2) -0.0412(18) -0.0393(15) 0.0346(17)
C22 0.0523(14) 0.0795(18) 0.100(2) -0.0133(15) -0.0181(13) -0.0107(12)
C5 0.0857(18) 0.0608(15) 0.0901(18) -0.0029(13) -0.0430(15) 0.0049(13)
C43 0.087(2) 0.082(2) 0.0881(19) -0.0108(15) -0.0373(16) 0.0379(17)
C45 0.0589(16) 0.098(2) 0.135(3) -0.042(2) -0.0456(17) 0.0075(15)
C1 0.0863(19) 0.0560(15) 0.111(2) -0.0160(15) -0.0175(17) 0.0213(14)
C27 0.0505(11) 0.0929(15) 0.0878(14) -0.0106(12) -0.0229(10) -0.0111(11)
C4 0.102(2) 0.0698(19) 0.130(3) 0.0221(19) -0.059(2) -0.0017(17)
C3 0.087(2) 0.0554(17) 0.186(4) 0.010(2) -0.045(2) 0.0172(16)
C2 0.097(2) 0.0641(19) 0.167(4) -0.020(2) -0.011(2) 0.0317(17)

loop_
_atom_type_symbol
_atom_type_description
_atom_type_scat_dispersion_real
_atom_type_scat_dispersion_imag
_atom_type_scat_source
C C 0.0181 0.0091 'International Tables Vol C Tables 4.2.6.8 and 6.1.1.4'
H H 0.0000 0.0000 'International Tables Vol C Tables 4.2.6.8 and 6.1.1.4'
N N 0.0311 0.0180 'International Tables Vol C Tables 4.2.6.8 and 6.1.1.4'
O O 0.0492 0.0322 'International Tables Vol C Tables 4.2.6.8 and 6.1.1.4'

loop_
_geom_angle_atom_site_label_1
_geom_angle_atom_site_label_2
_geom_angle_atom_site_label_3
_geom_angle
_geom_angle_site_symmetry_1
_geom_angle_site_symmetry_3
_geom_angle_publ_flag
C24 O2 C25 117.67(18) . . ?
C28 N1 C39 118.84(15) . . ?
C28 N1 C15 119.10(15) . . ?
C39 N1 C15 117.81(16) . . ?
C26 O4 C27 118.2(2) . . ?
C33 N2 C40 119.91(19) . . ?
C34 N2 C33 119.14(16) . . ?
C34 N2 C40 120.14(18) . . ?
C10 C14 C13 111.04(16) . . ?
C15 C14 C10 119.88(17) . . ?
C15 C14 C13 129.06(16) . . ?
C17 C9 C8 123.36(17) . . ?
C10 C9 C17 118.57(17) . . ?
C10 C9 C8 118.05(17) . . ?
C9 C17 C18 123.72(17) . . ?
C16 C17 C9 118.68(17) . . ?
C16 C17 C18 117.60(18) . . ?
C14 C10 C9 121.51(17) . . ?
C14 C10 C11 110.18(16) . . ?
C9 C10 C11 128.30(16) . . ?
C13 C12 C11 104.44(15) . . ?
C24 C12 C13 111.04(16) . . ?
C24 C12 C11 109.64(15) . . ?
C26 C12 C13 112.28(16) . . ?
C26 C12 C24 107.35(16) . . ?
C26 C12 C11 112.12(16) . . ?
N2 C33 C28 118.46(18) . . ?
C32 C33 N2 123.03(18) . . ?
C32 C33 C28 118.48(19) . . ?
C14 C13 C12 102.52(14) . . ?
O2 C24 C12 112.72(15) . . ?
O1 C24 O2 123.5(2) . . ?
O1 C24 C12 123.76(19) . . ?
C19 C18 C17 122.17(19) . . ?
C19 C18 C23 118.1(2) . . ?
C23 C18 C17 119.63(19) . . ?
N1 C28 C33 117.54(17) . . ?
C29 C28 N1 122.61(17) . . ?
C29 C28 C33 119.79(18) . . ?
C15 C16 C17 122.20(18) . . ?
C34 C39 N1 117.94(19) . . ?
C38 C39 N1 122.04(18) . . ?
C38 C39 C34 119.99(19) . . ?
C7 C8 C9 173.9(2) . . ?
C14 C15 N1 121.60(17) . . ?
C14 C15 C16 119.15(17) . . ?
C16 C15 N1 119.24(17) . . ?
O4 C26 C12 112.67(19) . . ?
O3 C26 O4 122.7(2) . . ?
O3 C26 C12 124.4(2) . . ?
C28 C29 C30 120.91(19) . . ?
C33 C32 C31 121.12(19) . . ?
C39 C34 N2 118.43(18) . . ?
C39 C34 C35 118.4(2) . . ?
C35 C34 N2 123.2(2) . . ?
N2 C40 C41 116.31(17) . . ?
C8 C7 C6 179.3(3) . . ?
C42 C41 C40 120.1(2) . . ?
C42 C41 C46 117.5(2) . . ?
C46 C41 C40 122.3(2) . . ?
C10 C11 C12 103.19(15) . . ?
C31 C30 C29 119.5(2) . . ?
C5 C6 C7 120.5(2) . . ?
C1 C6 C7 120.5(2) . . ?
C1 C6 C5 119.0(2) . . ?
C30 C31 C32 120.1(2) . . ?
C20 C19 C18 120.4(2) . . ?
C39 C38 C37 120.6(2) . . ?
C36 C35 C34 120.7(2) . . ?
C36 C37 C38 119.7(2) . . ?
C21 C20 C19 121.1(2) . . ?
C22 C23 C18 120.7(2) . . ?
C37 C36 C35 120.6(2) . . ?
C41 C42 C43 120.8(3) . . ?
C20 C21 C22 119.1(2) . . ?
C45 C46 C41 121.4(3) . . ?
C45 C44 C43 119.0(2) . . ?
C21 C22 C23 120.4(3) . . ?
C4 C5 C6 119.8(3) . . ?
C44 C43 C42 120.6(3) . . ?
C44 C45 C46 120.7(3) . . ?
C6 C1 C2 120.4(3) . . ?
C3 C4 C5 120.2(4) . . ?
C2 C3 C4 120.2(3) . . ?
C3 C2 C1 120.4(4) . . ?

loop_
_geom_bond_atom_site_label_1
_geom_bond_atom_site_label_2
_geom_bond_distance
_geom_bond_site_symmetry_2
_geom_bond_publ_flag
O2 C24 1.320(2) . ?
O2 C25 1.441(3) . ?
N1 C28 1.410(3) . ?
N1 C39 1.420(3) . ?
N1 C15 1.430(2) . ?
O1 C24 1.195(2) . ?
O4 C26 1.299(3) . ?
O4 C27 1.446(3) . ?
N2 C33 1.405(3) . ?
N2 C34 1.401(3) . ?
N2 C40 1.451(2) . ?
C14 C10 1.393(2) . ?
C14 C13 1.497(3) . ?
C14 C15 1.384(3) . ?
C9 C17 1.412(3) . ?
C9 C10 1.403(3) . ?
C9 C8 1.438(3) . ?
C17 C18 1.488(3) . ?
C17 C16 1.399(3) . ?
C10 C11 1.501(3) . ?
C12 C13 1.549(3) . ?
C12 C24 1.537(3) . ?
C12 C26 1.524(3) . ?
C12 C11 1.550(3) . ?
C33 C28 1.410(3) . ?
C33 C32 1.386(3) . ?
C18 C19 1.382(3) . ?
C18 C23 1.402(3) . ?
C28 C29 1.381(3) . ?
C16 C15 1.387(3) . ?
O3 C26 1.193(3) . ?
C39 C34 1.400(3) . ?
C39 C38 1.380(3) . ?
C8 C7 1.194(3) . ?
C29 C30 1.390(3) . ?
C32 C31 1.389(3) . ?
C34 C35 1.401(3) . ?
C40 C41 1.515(3) . ?
C7 C6 1.438(3) . ?
C41 C42 1.375(3) . ?
C41 C46 1.379(3) . ?
C30 C31 1.374(3) . ?
C6 C5 1.393(4) . ?
C6 C1 1.377(4) . ?
C19 C20 1.382(3) . ?
C38 C37 1.396(3) . ?
C35 C36 1.383(4) . ?
C37 C36 1.362(4) . ?
C20 C21 1.374(4) . ?
C23 C22 1.380(4) . ?
C42 C43 1.393(4) . ?
C21 C22 1.376(4) . ?
C46 C45 1.376(4) . ?
C44 C43 1.362(5) . ?
C44 C45 1.361(5) . ?
C5 C4 1.383(4) . ?
C1 C2 1.388(4) . ?
C4 C3 1.381(6) . ?
C3 C2 1.353(6) . ?
